data_7710798
loop_
_publ_author_name
'Marcinkowski, Dawid'
'Adamski, Ariel'
'Kubicki, Maciej'
'Consiglio, Giuseppe'
'Patroniak, Violetta'
'\'Slusarski, Tomasz'
'A\,c\?ikg\"oz, Muhammed'
'Szeliga, Daria'
'Vadra, Nahir'
'Karbowiak, Miros\/law'
'Stefaniuk, Ireneusz'
'Rudowicz, Czes\/law'
'Gorczy\'nski, Adam'
'Korabik, Maria'

_publ_section_title
;
 Understanding the effect of structural changes on slow magnetic
 relaxation in mononuclear octahedral copper(ii) complexes
;
_journal_name_full 'Dalton Transactions'
_journal_paper_doi 10.1039/D2DT01564A
_journal_year 2022
_chemical_formula_moiety 'C18 H25 Cu N5 O5, 2(Cl O4)'
_chemical_formula_sum 'C18 H25 Cl2 Cu N5 O13'
_chemical_formula_weight 653.87
_space_group_crystal_system triclinic
_space_group_IT_number 2
_space_group_name_Hall '-P 1'
_space_group_name_H-M_alt 'P -1'
_atom_sites_solution_hydrogens mixed
_audit_creation_method SHELXL-2018/3
_audit_update_record
;
2022-02-08 deposited with the CCDC.	2022-06-22 downloaded from the CCDC.
;
_cell_angle_alpha 79.263(3)
_cell_angle_beta 68.067(4)
_cell_angle_gamma 83.306(4)
_cell_formula_units_Z 2
_cell_length_a 9.6287(4)
_cell_length_b 11.9833(5)
_cell_length_c 12.0249(5)
_cell_measurement_reflns_used 7586
_cell_measurement_temperature 100(1)
_cell_measurement_theta_max 28.3240
_cell_measurement_theta_min 3.6280
_cell_volume 1262.84(10)
_computing_cell_refinement 'CrysAlisPro 1.171.41.120a (Rigaku OD, 2021)'
_computing_data_collection 'CrysAlisPro 1.171.41.120a (Rigaku OD, 2021)'
_computing_data_reduction 'CrysAlisPro 1.171.41.120a (Rigaku OD, 2021)'
_computing_molecular_graphics 'Mercury (MacRae et al., 2009)'
_computing_publication_material 'SHELXL-2013 (Sheldrick, 2013)'
_computing_structure_refinement 'SHELXL-2013 (Sheldrick, 2013)'
_computing_structure_solution 'SHELXT-2013 (Sheldrick, 2013)'
_diffrn_ambient_environment N~2~
_diffrn_ambient_temperature 100(1)
_diffrn_detector 'CCD plate'
_diffrn_detector_area_resol_mean 16.1544
_diffrn_detector_type Eos
_diffrn_measured_fraction_theta_full 0.998
_diffrn_measured_fraction_theta_max 0.847
_diffrn_measurement_device 'four-circle diffractometer'
_diffrn_measurement_device_type 'Xcalibur, Eos'
_diffrn_radiation_monochromator graphite
_diffrn_radiation_probe x-ray
_diffrn_radiation_type 'Mo K\a'
_diffrn_radiation_wavelength 0.71073
_diffrn_reflns_av_R_equivalents 0.0235
_diffrn_reflns_av_unetI/netI 0.0347
_diffrn_reflns_Laue_measured_fraction_full 0.998
_diffrn_reflns_Laue_measured_fraction_max 0.847
_diffrn_reflns_limit_h_max 12
_diffrn_reflns_limit_h_min -11
_diffrn_reflns_limit_k_max 16
_diffrn_reflns_limit_k_min -15
_diffrn_reflns_limit_l_max 15
_diffrn_reflns_limit_l_min -16
_diffrn_reflns_number 12243
_diffrn_reflns_point_group_measured_fraction_full 0.998
_diffrn_reflns_point_group_measured_fraction_max 0.847
_diffrn_reflns_theta_full 25.000
_diffrn_reflns_theta_max 28.569
_diffrn_reflns_theta_min 3.465
_diffrn_source 'fine-focus sealed X-ray tube'
_diffrn_source_type 'Enhance (Mo) X-ray Source'
_exptl_absorpt_coefficient_mu 1.153
_exptl_absorpt_correction_T_max 1.00000
_exptl_absorpt_correction_T_min 0.90030
_exptl_absorpt_correction_type multi-scan
_exptl_absorpt_process_details
;
CrysAlisPro 1.171.41.120a (Rigaku Oxford Diffraction, 2021)
Empirical absorption correction using spherical harmonics,
implemented in SCALE3 ABSPACK scaling algorithm.
;
_exptl_crystal_colour blue
_exptl_crystal_density_diffrn 1.720
_exptl_crystal_description prism
_exptl_crystal_F_000 670
_exptl_crystal_size_max 0.25
_exptl_crystal_size_mid 0.2
_exptl_crystal_size_min 0.1
_refine_diff_density_max 0.409
_refine_diff_density_min -0.480
_refine_diff_density_rms 0.068
_refine_ls_extinction_method none
_refine_ls_goodness_of_fit_ref 1.049
_refine_ls_hydrogen_treatment constr
_refine_ls_matrix_type full
_refine_ls_number_parameters 357
_refine_ls_number_reflns 5461
_refine_ls_number_restraints 0
_refine_ls_restrained_S_all 1.049
_refine_ls_R_factor_all 0.0354
_refine_ls_R_factor_gt 0.0298
_refine_ls_shift/su_max 0.001
_refine_ls_shift/su_mean 0.000
_refine_ls_structure_factor_coef Fsqd
_refine_ls_weighting_details 'w=1/[\s^2^(Fo^2^)+(0.0271P)^2^+1.0161P] where P=(Fo^2^+2Fc^2^)/3'
_refine_ls_weighting_scheme calc
_refine_ls_wR_factor_gt 0.0699
_refine_ls_wR_factor_ref 0.0731
_reflns_Friedel_coverage 0.000
_reflns_number_gt 4874
_reflns_number_total 5461
_reflns_threshold_expression 'I > 2\s(I)'
_cod_data_source_file d2dt01564a2.cif
_cod_data_source_block 1_CCDC1
_cod_database_code 7710798
_shelx_shelxl_version_number 2018/3
_shelx_space_group_comment
;
The symmetry employed for this shelxl refinement is uniquely defined
by the following loop, which should always be used as a source of
symmetry information in preference to the above space-group names.
They are only intended as comments.
;

loop_
_space_group_symop_operation_xyz
'x, y, z'
'-x, -y, -z'

loop_
_atom_site_label
_atom_site_type_symbol
_atom_site_fract_x
_atom_site_fract_y
_atom_site_fract_z
_atom_site_U_iso_or_equiv
_atom_site_adp_type
_atom_site_occupancy
_atom_site_site_symmetry_order
_atom_site_calc_flag
_atom_site_refinement_flags_posn
_atom_site_refinement_flags_adp
_atom_site_refinement_flags_occupancy
_atom_site_disorder_assembly
_atom_site_disorder_group
Cu1 Cu 0.57887(3) 0.77333(2) 0.24376(2) 0.00960(7) Uani 1 1 d . . . . .
O1 O 0.29319(15) 0.72488(11) 0.23552(12) 0.0140(3) Uani 1 1 d . . . . .
N2 N 0.44550(18) 0.68756(13) 0.20521(15) 0.0124(3) Uani 1 1 d . . . . .
C3 C 0.4568(2) 0.58562(15) 0.17370(16) 0.0114(4) Uani 1 1 d . . . . .
C4 C 0.3166(2) 0.55483(16) 0.18003(17) 0.0139(4) Uani 1 1 d . . . . .
H4 H 0.294586 0.486871 0.161363 0.017 Uiso 1 1 calc R U . . .
C5 C 0.2208(2) 0.64315(16) 0.21843(18) 0.0143(4) Uani 1 1 d . . . . .
C51 C 0.0585(2) 0.66683(19) 0.2438(2) 0.0221(5) Uani 1 1 d . . . . .
H51A H 0.043968 0.723456 0.178351 0.033 Uiso 1 1 calc R U . . .
H51B H 0.011768 0.696226 0.320955 0.033 Uiso 1 1 calc R U . . .
H51C H 0.012232 0.596503 0.248878 0.033 Uiso 1 1 calc R U . . .
N6 N 0.58714(19) 0.52134(13) 0.14025(15) 0.0136(3) Uani 1 1 d . . . . .
H6 H 0.583163 0.457029 0.126030 0.016 Uiso 1 1 d R U . . .
C7 C 0.7226(2) 0.54552(16) 0.15409(17) 0.0128(4) Uani 1 1 d . . . . .
H7 H 0.804006 0.489111 0.116630 0.015 Uiso 1 1 calc R U . . .
O7 O 0.76888(16) 0.65607(11) 0.09625(12) 0.0145(3) Uani 1 1 d . . . . .
C71 C 0.8055(3) 0.6726(2) -0.03305(19) 0.0256(5) Uani 1 1 d . . . . .
H71A H 0.871221 0.608726 -0.066713 0.038 Uiso 1 1 calc R U . . .
H71B H 0.856944 0.743595 -0.069973 0.038 Uiso 1 1 calc R U . . .
H71C H 0.713264 0.676552 -0.050485 0.038 Uiso 1 1 calc R U . . .
C8 C 0.7070(2) 0.53973(16) 0.28500(17) 0.0115(4) Uani 1 1 d . . . . .
N9 N 0.64009(18) 0.63181(13) 0.33705(14) 0.0104(3) Uani 1 1 d . . . . .
C10 C 0.6248(2) 0.63357(16) 0.45217(17) 0.0113(4) Uani 1 1 d . . . . .
C11 C 0.6776(2) 0.54410(16) 0.51875(18) 0.0143(4) Uani 1 1 d . . . . .
H11 H 0.668188 0.547850 0.599498 0.017 Uiso 1 1 calc R U . . .
C12 C 0.7446(2) 0.44871(17) 0.46577(19) 0.0165(4) Uani 1 1 d . . . . .
H12 H 0.780828 0.385805 0.510153 0.020 Uiso 1 1 calc R U . . .
C13 C 0.7583(2) 0.44602(16) 0.34744(19) 0.0147(4) Uani 1 1 d . . . . .
H13 H 0.802091 0.380852 0.310026 0.018 Uiso 1 1 calc R U . . .
C14 C 0.5508(2) 0.74043(16) 0.50491(17) 0.0118(4) Uani 1 1 d . . . . .
H14 H 0.497273 0.719634 0.594320 0.014 Uiso 1 1 calc R U . . .
O14 O 0.44420(15) 0.78176(11) 0.44995(12) 0.0118(3) Uani 1 1 d . . . . .
C141 C 0.3508(2) 0.87722(17) 0.4987(2) 0.0190(4) Uani 1 1 d . . . . .
H14A H 0.306390 0.858617 0.587223 0.028 Uiso 1 1 calc R U . . .
H14B H 0.270814 0.894335 0.465194 0.028 Uiso 1 1 calc R U . . .
H14C H 0.411562 0.943630 0.476656 0.028 Uiso 1 1 calc R U . . .
N15 N 0.65896(18) 0.82362(13) 0.48384(14) 0.0121(3) Uani 1 1 d . . . . .
H15 H 0.667544 0.845397 0.546843 0.015 Uiso 1 1 calc R U . . .
C16 C 0.7477(2) 0.86944(15) 0.37088(17) 0.0103(4) Uani 1 1 d . . . . .
N17 N 0.72616(18) 0.85379(13) 0.27279(14) 0.0111(3) Uani 1 1 d . . . . .
O18 O 0.83454(15) 0.91504(11) 0.17278(12) 0.0120(3) Uani 1 1 d . . . . .
C19 C 0.9161(2) 0.96659(15) 0.21769(18) 0.0119(4) Uani 1 1 d . . . . .
C191 C 1.0363(2) 1.03697(17) 0.12655(18) 0.0154(4) Uani 1 1 d . . . . .
H19A H 0.992498 1.097386 0.080649 0.023 Uiso 1 1 calc R U . . .
H19B H 1.108368 0.989194 0.070891 0.023 Uiso 1 1 calc R U . . .
H19C H 1.087659 1.070958 0.167704 0.023 Uiso 1 1 calc R U . . .
C20 C 0.8687(2) 0.94072(15) 0.33913(18) 0.0119(4) Uani 1 1 d . . . . .
H20 H 0.907707 0.964844 0.392094 0.014 Uiso 1 1 calc R U . . .
O1A O 0.52343(17) 0.92403(11) 0.16592(13) 0.0181(3) Uani 1 1 d . . . . .
H1A H 0.555181 0.977045 0.183482 0.022 Uiso 1 1 d R U . . .
C1A C 0.3833(3) 0.96639(18) 0.1509(2) 0.0209(5) Uani 1 1 d . . . . .
H1AA H 0.362432 0.921870 0.098879 0.031 Uiso 1 1 calc R U . . .
H1AB H 0.390779 1.046462 0.113342 0.031 Uiso 1 1 calc R U . . .
H1AC H 0.301992 0.959494 0.230428 0.031 Uiso 1 1 calc R U . . .
Cl1B Cl 0.92669(5) 0.77048(4) 0.62467(4) 0.01498(11) Uani 1 1 d . . . . .
O1B O 0.8488(2) 0.66823(16) 0.66812(19) 0.0485(6) Uani 1 1 d . . . . .
O2B O 1.02224(19) 0.77116(14) 0.50032(14) 0.0293(4) Uani 1 1 d . . . . .
O3B O 0.82058(19) 0.86694(14) 0.63283(15) 0.0292(4) Uani 1 1 d . . . . .
O4B O 1.01406(18) 0.77818(13) 0.69620(14) 0.0247(4) Uani 1 1 d . . . . .
Cl1C Cl 0.64150(6) 0.21308(4) 0.13735(4) 0.01515(11) Uani 1 1 d . . . . .
O1C O 0.73418(19) 0.27226(13) 0.17393(16) 0.0282(4) Uani 1 1 d . . . . .
O2C O 0.7286(2) 0.16869(14) 0.02853(15) 0.0337(4) Uani 1 1 d . . . . .
O3C O 0.57632(19) 0.11998(12) 0.23271(14) 0.0254(4) Uani 1 1 d . . . . .
O4C O 0.52432(19) 0.29107(13) 0.11785(17) 0.0311(4) Uani 1 1 d . . . . .

loop_
_atom_site_aniso_label
_atom_site_aniso_U_11
_atom_site_aniso_U_22
_atom_site_aniso_U_33
_atom_site_aniso_U_23
_atom_site_aniso_U_13
_atom_site_aniso_U_12
Cu1 0.01112(13) 0.00673(12) 0.01245(12) -0.00136(8) -0.00582(9) -0.00116(8)
O1 0.0112(7) 0.0123(7) 0.0204(7) -0.0050(5) -0.0070(6) 0.0000(5)
N2 0.0100(8) 0.0109(8) 0.0174(8) -0.0037(6) -0.0060(7) 0.0010(6)
C3 0.0155(10) 0.0096(9) 0.0089(9) -0.0001(7) -0.0045(8) -0.0020(7)
C4 0.0168(11) 0.0127(10) 0.0140(9) -0.0018(7) -0.0066(8) -0.0046(8)
C5 0.0147(10) 0.0140(10) 0.0158(10) -0.0006(7) -0.0067(8) -0.0056(8)
C51 0.0131(11) 0.0238(12) 0.0333(13) -0.0095(9) -0.0099(9) -0.0023(8)
N6 0.0148(9) 0.0083(8) 0.0195(9) -0.0064(6) -0.0060(7) -0.0010(6)
C7 0.0112(10) 0.0099(9) 0.0160(10) -0.0031(7) -0.0026(8) -0.0011(7)
O7 0.0185(8) 0.0123(7) 0.0119(7) -0.0007(5) -0.0037(6) -0.0061(6)
C71 0.0370(14) 0.0244(12) 0.0131(10) 0.0002(8) -0.0044(10) -0.0137(10)
C8 0.0086(9) 0.0101(9) 0.0154(9) -0.0024(7) -0.0032(8) -0.0030(7)
N9 0.0100(8) 0.0085(8) 0.0124(8) -0.0018(6) -0.0031(6) -0.0020(6)
C10 0.0099(9) 0.0107(9) 0.0130(9) -0.0009(7) -0.0031(8) -0.0041(7)
C11 0.0142(10) 0.0150(10) 0.0131(9) 0.0013(7) -0.0049(8) -0.0044(8)
C12 0.0141(10) 0.0127(10) 0.0217(10) 0.0035(8) -0.0077(8) -0.0024(8)
C13 0.0105(10) 0.0107(9) 0.0225(10) -0.0023(8) -0.0055(8) -0.0011(7)
C14 0.0119(10) 0.0119(9) 0.0113(9) -0.0014(7) -0.0036(8) -0.0026(7)
O14 0.0099(7) 0.0110(7) 0.0149(7) -0.0050(5) -0.0040(5) 0.0011(5)
C141 0.0161(11) 0.0161(10) 0.0250(11) -0.0098(8) -0.0063(9) 0.0049(8)
N15 0.0137(9) 0.0135(8) 0.0107(8) -0.0031(6) -0.0045(7) -0.0040(6)
C16 0.0095(9) 0.0076(9) 0.0148(9) -0.0029(7) -0.0055(8) 0.0014(7)
N17 0.0101(8) 0.0102(8) 0.0104(8) 0.0006(6) -0.0007(6) -0.0041(6)
O18 0.0110(7) 0.0118(7) 0.0124(7) -0.0001(5) -0.0030(5) -0.0045(5)
C19 0.0104(10) 0.0087(9) 0.0175(10) -0.0039(7) -0.0055(8) 0.0012(7)
C191 0.0135(10) 0.0159(10) 0.0153(10) -0.0017(8) -0.0026(8) -0.0048(8)
C20 0.0115(10) 0.0088(9) 0.0166(9) -0.0041(7) -0.0058(8) 0.0004(7)
O1A 0.0221(8) 0.0092(7) 0.0301(8) -0.0014(6) -0.0180(7) -0.0019(6)
C1A 0.0224(12) 0.0153(10) 0.0305(12) -0.0013(9) -0.0176(10) 0.0016(8)
Cl1B 0.0151(2) 0.0158(2) 0.0152(2) -0.00435(17) -0.00612(19) -0.00009(18)
O1B 0.0569(14) 0.0351(11) 0.0544(13) 0.0009(9) -0.0165(11) -0.0304(10)
O2B 0.0297(10) 0.0382(10) 0.0155(8) -0.0084(7) -0.0055(7) 0.0130(7)
O3B 0.0266(9) 0.0361(10) 0.0333(9) -0.0218(7) -0.0187(8) 0.0190(7)
O4B 0.0242(9) 0.0325(9) 0.0245(8) -0.0105(7) -0.0166(7) 0.0070(7)
Cl1C 0.0196(3) 0.0099(2) 0.0191(2) -0.00444(17) -0.0097(2) 0.00001(18)
O1C 0.0333(10) 0.0196(8) 0.0425(10) -0.0052(7) -0.0240(8) -0.0070(7)
O2C 0.0480(12) 0.0267(9) 0.0231(9) -0.0121(7) -0.0071(8) 0.0040(8)
O3C 0.0365(10) 0.0156(8) 0.0245(8) 0.0011(6) -0.0115(7) -0.0088(7)
O4C 0.0264(9) 0.0183(8) 0.0546(11) -0.0049(7) -0.0231(9) 0.0036(7)

loop_
_atom_type_symbol
_atom_type_description
_atom_type_scat_dispersion_real
_atom_type_scat_dispersion_imag
_atom_type_scat_source
C C 0.0033 0.0016 'International Tables Vol C Tables 4.2.6.8 and 6.1.1.4'
H H 0.0000 0.0000 'International Tables Vol C Tables 4.2.6.8 and 6.1.1.4'
Cl Cl 0.1484 0.1585 'International Tables Vol C Tables 4.2.6.8 and 6.1.1.4'
Cu Cu 0.3201 1.2651 'International Tables Vol C Tables 4.2.6.8 and 6.1.1.4'
N N 0.0061 0.0033 'International Tables Vol C Tables 4.2.6.8 and 6.1.1.4'
O O 0.0106 0.0060 'International Tables Vol C Tables 4.2.6.8 and 6.1.1.4'

loop_
_geom_angle_atom_site_label_1
_geom_angle_atom_site_label_2
_geom_angle_atom_site_label_3
_geom_angle
_geom_angle_site_symmetry_1
_geom_angle_site_symmetry_3
_geom_angle_publ_flag
N2 Cu1 N17 175.45(7) . . ?
N2 Cu1 O1A 95.57(6) . . ?
N17 Cu1 O1A 85.89(6) . . ?
N2 Cu1 N9 90.86(7) . . ?
N17 Cu1 N9 87.96(7) . . ?
O1A Cu1 N9 172.63(6) . . ?
N2 Cu1 O14 101.23(6) . . ?
N17 Cu1 O14 82.65(6) . . ?
O1A Cu1 O14 101.77(5) . . ?
N9 Cu1 O14 73.35(5) . . ?
N2 Cu1 O7 79.49(6) . . ?
N17 Cu1 O7 95.97(6) . . ?
O1A Cu1 O7 113.76(5) . . ?
N9 Cu1 O7 70.94(5) . . ?
O14 Cu1 O7 144.29(5) . . ?
C5 O1 N2 107.52(14) . . ?
C3 N2 O1 106.20(15) . . ?
C3 N2 Cu1 133.83(14) . . ?
O1 N2 Cu1 118.80(11) . . ?
N2 C3 N6 123.52(18) . . ?
N2 C3 C4 110.81(17) . . ?
N6 C3 C4 125.68(17) . . ?
C5 C4 C3 104.83(17) . . ?
C5 C4 H4 127.6 . . ?
C3 C4 H4 127.6 . . ?
C4 C5 O1 110.63(18) . . ?
C4 C5 C51 133.33(19) . . ?
O1 C5 C51 116.04(17) . . ?
C5 C51 H51A 109.5 . . ?
C5 C51 H51B 109.5 . . ?
H51A C51 H51B 109.5 . . ?
C5 C51 H51C 109.5 . . ?
H51A C51 H51C 109.5 . . ?
H51B C51 H51C 109.5 . . ?
C3 N6 C7 124.46(16) . . ?
C3 N6 H6 117.2 . . ?
C7 N6 H6 116.8 . . ?
O7 C7 N6 111.80(16) . . ?
O7 C7 C8 105.79(15) . . ?
N6 C7 C8 113.49(16) . . ?
O7 C7 H7 108.5 . . ?
N6 C7 H7 108.5 . . ?
C8 C7 H7 108.5 . . ?
C7 O7 C71 113.30(15) . . ?
C7 O7 Cu1 100.16(10) . . ?
C71 O7 Cu1 126.37(13) . . ?
O7 C71 H71A 109.5 . . ?
O7 C71 H71B 109.5 . . ?
H71A C71 H71B 109.5 . . ?
O7 C71 H71C 109.5 . . ?
H71A C71 H71C 109.5 . . ?
H71B C71 H71C 109.5 . . ?
N9 C8 C13 121.88(18) . . ?
N9 C8 C7 115.97(16) . . ?
C13 C8 C7 122.14(17) . . ?
C10 N9 C8 119.29(16) . . ?
C10 N9 Cu1 118.18(12) . . ?
C8 N9 Cu1 122.28(13) . . ?
N9 C10 C11 121.84(17) . . ?
N9 C10 C14 116.76(16) . . ?
C11 C10 C14 121.38(17) . . ?
C10 C11 C12 118.87(18) . . ?
C10 C11 H11 120.6 . . ?
C12 C11 H11 120.6 . . ?
C13 C12 C11 119.34(18) . . ?
C13 C12 H12 120.3 . . ?
C11 C12 H12 120.3 . . ?
C8 C13 C12 118.74(18) . . ?
C8 C13 H13 120.6 . . ?
C12 C13 H13 120.6 . . ?
O14 C14 N15 112.18(15) . . ?
O14 C14 C10 105.83(15) . . ?
N15 C14 C10 111.89(16) . . ?
O14 C14 H14 108.9 . . ?
N15 C14 H14 108.9 . . ?
C10 C14 H14 108.9 . . ?
C14 O14 C141 113.86(15) . . ?
C14 O14 Cu1 103.21(10) . . ?
C141 O14 Cu1 125.72(12) . . ?
O14 C141 H14A 109.5 . . ?
O14 C141 H14B 109.5 . . ?
H14A C141 H14B 109.5 . . ?
O14 C141 H14C 109.5 . . ?
H14A C141 H14C 109.5 . . ?
H14B C141 H14C 109.5 . . ?
C16 N15 C14 122.67(16) . . ?
C16 N15 H15 118.7 . . ?
C14 N15 H15 118.7 . . ?
N17 C16 N15 121.87(17) . . ?
N17 C16 C20 110.50(17) . . ?
N15 C16 C20 127.61(18) . . ?
C16 N17 O18 106.81(15) . . ?
C16 N17 Cu1 134.33(13) . . ?
O18 N17 Cu1 118.81(11) . . ?
C19 O18 N17 106.99(14) . . ?
C20 C19 O18 110.91(17) . . ?
C20 C19 C191 133.44(19) . . ?
O18 C19 C191 115.65(17) . . ?
C19 C191 H19A 109.5 . . ?
C19 C191 H19B 109.5 . . ?
H19A C191 H19B 109.5 . . ?
C19 C191 H19C 109.5 . . ?
H19A C191 H19C 109.5 . . ?
H19B C191 H19C 109.5 . . ?
C19 C20 C16 104.78(17) . . ?
C19 C20 H20 127.6 . . ?
C16 C20 H20 127.6 . . ?
C1A O1A Cu1 130.00(12) . . ?
C1A O1A H1A 106.4 . . ?
Cu1 O1A H1A 112.3 . . ?
O1A C1A H1AA 109.5 . . ?
O1A C1A H1AB 109.5 . . ?
H1AA C1A H1AB 109.5 . . ?
O1A C1A H1AC 109.5 . . ?
H1AA C1A H1AC 109.5 . . ?
H1AB C1A H1AC 109.5 . . ?
O1B Cl1B O4B 109.76(12) . . ?
O1B Cl1B O2B 109.30(12) . . ?
O4B Cl1B O2B 109.97(10) . . ?
O1B Cl1B O3B 109.69(12) . . ?
O4B Cl1B O3B 109.15(9) . . ?
O2B Cl1B O3B 108.97(10) . . ?
O2C Cl1C O1C 110.21(11) . . ?
O2C Cl1C O4C 109.99(11) . . ?
O1C Cl1C O4C 108.72(10) . . ?
O2C Cl1C O3C 109.17(10) . . ?
O1C Cl1C O3C 108.99(10) . . ?
O4C Cl1C O3C 109.74(10) . . ?

loop_
_geom_bond_atom_site_label_1
_geom_bond_atom_site_label_2
_geom_bond_distance
_geom_bond_site_symmetry_2
_geom_bond_publ_flag
Cu1 N2 1.9622(17) . ?
Cu1 N17 1.9689(16) . ?
Cu1 O1A 1.9852(14) . ?
Cu1 N9 2.0084(16) . ?
Cu1 O14 2.3452(13) . ?
Cu1 O7 2.5245(14) . ?
O1 C5 1.352(2) . ?
O1 N2 1.411(2) . ?
N2 C3 1.326(2) . ?
C3 N6 1.357(3) . ?
C3 C4 1.412(3) . ?
C4 C5 1.349(3) . ?
C4 H4 0.9500 . ?
C5 C51 1.479(3) . ?
C51 H51A 0.9800 . ?
C51 H51B 0.9800 . ?
C51 H51C 0.9800 . ?
N6 C7 1.443(3) . ?
N6 H6 0.8279 . ?
C7 O7 1.414(2) . ?
C7 C8 1.513(3) . ?
C7 H7 1.0000 . ?
O7 C71 1.440(2) . ?
C71 H71A 0.9800 . ?
C71 H71B 0.9800 . ?
C71 H71C 0.9800 . ?
C8 N9 1.347(2) . ?
C8 C13 1.379(3) . ?
N9 C10 1.340(2) . ?
C10 C11 1.381(3) . ?
C10 C14 1.517(3) . ?
C11 C12 1.386(3) . ?
C11 H11 0.9500 . ?
C12 C13 1.385(3) . ?
C12 H12 0.9500 . ?
C13 H13 0.9500 . ?
C14 O14 1.415(2) . ?
C14 N15 1.447(2) . ?
C14 H14 1.0000 . ?
O14 C141 1.441(2) . ?
C141 H14A 0.9800 . ?
C141 H14B 0.9800 . ?
C141 H14C 0.9800 . ?
N15 C16 1.357(2) . ?
N15 H15 0.8800 . ?
C16 N17 1.320(2) . ?
C16 C20 1.419(3) . ?
N17 O18 1.4093(19) . ?
O18 C19 1.358(2) . ?
C19 C20 1.343(3) . ?
C19 C191 1.479(3) . ?
C191 H19A 0.9800 . ?
C191 H19B 0.9800 . ?
C191 H19C 0.9800 . ?
C20 H20 0.9500 . ?
O1A C1A 1.448(2) . ?
O1A H1A 0.8277 . ?
C1A H1AA 0.9800 . ?
C1A H1AB 0.9800 . ?
C1A H1AC 0.9800 . ?
Cl1B O1B 1.4212(18) . ?
Cl1B O4B 1.4297(16) . ?
Cl1B O2B 1.4324(16) . ?
Cl1B O3B 1.4428(15) . ?
Cl1C O2C 1.4263(16) . ?
Cl1C O1C 1.4317(16) . ?
Cl1C O4C 1.4393(16) . ?
Cl1C O3C 1.4500(15) . ?

loop_
_geom_hbond_atom_site_label_D
_geom_hbond_atom_site_label_H
_geom_hbond_atom_site_label_A
_geom_hbond_distance_DH
_geom_hbond_distance_HA
_geom_hbond_distance_DA
_geom_hbond_angle_DHA
_geom_hbond_site_symmetry_A
_geom_hbond_publ_flag
C51 H51B O2B 0.98 2.52 3.425(3) 152.7 1_455 yes
N6 H6 O4C 0.83 2.16 2.973(2) 167.6 . yes
C13 H13 O4B 0.95 2.44 3.255(2) 144.1 2_766 yes
N15 H15 O3B 0.88 2.15 2.919(2) 145.2 . yes
C191 H19B O2C 0.98 2.49 3.455(3) 166.4 2_765 yes
C1A H1AA O2C 0.98 2.48 3.447(3) 170.3 2_665 yes

loop_
_geom_torsion_atom_site_label_1
_geom_torsion_atom_site_label_2
_geom_torsion_atom_site_label_3
_geom_torsion_atom_site_label_4
_geom_torsion
_geom_torsion_site_symmetry_1
_geom_torsion_site_symmetry_2
_geom_torsion_site_symmetry_3
_geom_torsion_site_symmetry_4
_geom_torsion_publ_flag
C5 O1 N2 C3 -1.02(19) . . . . ?
C5 O1 N2 Cu1 -170.29(12) . . . . ?
O1 N2 C3 N6 -178.91(16) . . . . ?
Cu1 N2 C3 N6 -12.0(3) . . . . ?
O1 N2 C3 C4 1.1(2) . . . . ?
Cu1 N2 C3 C4 168.02(14) . . . . ?
N2 C3 C4 C5 -0.7(2) . . . . ?
N6 C3 C4 C5 179.25(18) . . . . ?
C3 C4 C5 O1 0.1(2) . . . . ?
C3 C4 C5 C51 179.8(2) . . . . ?
N2 O1 C5 C4 0.6(2) . . . . ?
N2 O1 C5 C51 -179.17(17) . . . . ?
N2 C3 N6 C7 11.1(3) . . . . ?
C4 C3 N6 C7 -168.93(18) . . . . ?
C3 N6 C7 O7 -55.9(2) . . . . ?
C3 N6 C7 C8 63.7(2) . . . . ?
N6 C7 O7 C71 -62.5(2) . . . . ?
C8 C7 O7 C71 173.50(17) . . . . ?
N6 C7 O7 Cu1 74.65(15) . . . . ?
C8 C7 O7 Cu1 -49.35(15) . . . . ?
O7 C7 C8 N9 42.9(2) . . . . ?
N6 C7 C8 N9 -80.0(2) . . . . ?
O7 C7 C8 C13 -137.02(18) . . . . ?
N6 C7 C8 C13 100.0(2) . . . . ?
C13 C8 N9 C10 1.1(3) . . . . ?
C7 C8 N9 C10 -178.79(17) . . . . ?
C13 C8 N9 Cu1 175.31(14) . . . . ?
C7 C8 N9 Cu1 -4.6(2) . . . . ?
C8 N9 C10 C11 0.9(3) . . . . ?
Cu1 N9 C10 C11 -173.55(15) . . . . ?
C8 N9 C10 C14 179.02(16) . . . . ?
Cu1 N9 C10 C14 4.6(2) . . . . ?
N9 C10 C11 C12 -1.8(3) . . . . ?
C14 C10 C11 C12 -179.81(18) . . . . ?
C10 C11 C12 C13 0.7(3) . . . . ?
N9 C8 C13 C12 -2.2(3) . . . . ?
C7 C8 C13 C12 177.75(18) . . . . ?
C11 C12 C13 C8 1.2(3) . . . . ?
N9 C10 C14 O14 33.0(2) . . . . ?
C11 C10 C14 O14 -148.86(18) . . . . ?
N9 C10 C14 N15 -89.5(2) . . . . ?
C11 C10 C14 N15 88.7(2) . . . . ?
N15 C14 O14 C141 -63.9(2) . . . . ?
C10 C14 O14 C141 173.78(15) . . . . ?
N15 C14 O14 Cu1 75.49(15) . . . . ?
C10 C14 O14 Cu1 -46.79(14) . . . . ?
O14 C14 N15 C16 -58.4(2) . . . . ?
C10 C14 N15 C16 60.4(2) . . . . ?
C14 N15 C16 N17 10.1(3) . . . . ?
C14 N15 C16 C20 -171.93(18) . . . . ?
N15 C16 N17 O18 178.47(16) . . . . ?
C20 C16 N17 O18 0.2(2) . . . . ?
N15 C16 N17 Cu1 1.3(3) . . . . ?
C20 C16 N17 Cu1 -176.98(13) . . . . ?
C16 N17 O18 C19 -0.76(19) . . . . ?
Cu1 N17 O18 C19 176.93(11) . . . . ?
N17 O18 C19 C20 1.1(2) . . . . ?
N17 O18 C19 C191 -179.40(15) . . . . ?
O18 C19 C20 C16 -0.9(2) . . . . ?
C191 C19 C20 C16 179.7(2) . . . . ?
N17 C16 C20 C19 0.4(2) . . . . ?
N15 C16 C20 C19 -177.71(18) . . . . ?
